data_1520689
loop_
_publ_author_name
'Aukrust, Inger Reidun'
'Nilsen, Nils Olav'
'Romming, Christian'
'Skattebol, Lars'

_publ_section_title
;
 Reactions of Myrtenylzinc Bromide with Carbonyl Compounds. Regio- and
 Diastereo-selectivity
;
_journal_name_full 'Acta Chemica Scandinavica'
_journal_page_first 385
_journal_page_last 390
_journal_paper_doi 10.3891/acta.chem.scand.52-0385
_journal_volume 52
_journal_year 1998
_chemical_formula_sum 'C19 H23 N O4'
_chemical_formula_weight 329.38
_space_group_IT_number 4
_symmetry_cell_setting monoclinic
_symmetry_Int_Tables_number 4
_symmetry_space_group_name_Hall 'P 2yb'
_symmetry_space_group_name_H-M 'P 1 21 1'
_cell_angle_alpha 90
_cell_angle_beta 95.42(2)
_cell_angle_gamma 90
_cell_formula_units_Z 2
_cell_length_a 7.002(1)
_cell_length_b 6.637(2)
_cell_length_c 19.154(2)
_cell_volume 886.2(3)
_diffrn_ambient_temperature 138
_diffrn_radiation_probe x-ray
_diffrn_radiation_type MoK\a
_diffrn_radiation_wavelength 0.7093
_exptl_absorpt_coefficient_mu 0.086
_exptl_crystal_density_diffrn 1.234
_exptl_crystal_F_000 352
_refine_ls_goodness_of_fit_ref 0.938
_refine_ls_number_parameters 309
_refine_ls_number_reflns 3445
_refine_ls_R_factor_gt 0.0649
_refine_ls_wR_factor_gt 0.1441
_cod_data_source_file Acta-Chem-Scand-1998-52-385-390.cif
_cod_data_source_block 1
_cod_original_sg_symbol_H-M 'P 21'
_cod_database_code 1520689

loop_
_symmetry_equiv_pos_site_id
_symmetry_equiv_pos_as_xyz
1 x,y,z
2 -x,1/2+y,-z

loop_
_atom_site_label
_atom_site_type_symbol
_atom_site_thermal_displace_type
_atom_site_fract_x
_atom_site_fract_y
_atom_site_fract_z
_atom_site_occupancy
_atom_site_U_iso_or_equiv
_atom_site_calc_flag
_atom_site_refinement_flags
_atom_site_disorder_assembly
_atom_site_disorder_group
O13 O Uiso 0.6499(3) 0.1887(5) 0.33400(10) 1.000 0.0420(10) . . . .
O15 O Uiso 0.4073(3) 0.1851(6) 0.40320(10) 1.000 0.0510(10) . . . .
O23 O Uiso 1.3108(3) 0.1718(5) 0.62090(10) 1.000 0.0500(10) . . . .
O24 O Uiso 1.0853(3) 0.2054(6) 0.68900(10) 1.000 0.0580(10) . . . .
N22 N Uiso 1.1419(4) 0.1863(5) 0.63070(10) 1.000 0.0390(10) . . . .
C1 C Uiso 0.5649(7) 0.3389(8) 0.0868(2) 1.000 0.0570(10) . . . .
C2 C Uiso 0.4902(5) 0.3913(7) 0.1548(2) 1.000 0.0500(10) . . . .
C3 C Uiso 0.6218(5) 0.3345(6) 0.2199(2) 1.000 0.0390(10) . . . .
C4 C Uiso 0.8157(5) 0.2412(7) 0.2037(2) 1.000 0.0420(10) . . . .
C5 C Uiso 0.8343(7) 0.2241(7) 0.1248(2) 1.000 0.0500(10) . . . .
C6 C Uiso 0.6511(8) 0.1267(8) 0.0897(2) 1.000 0.0620(10) . . . .
C7 C Uiso 0.7733(6) 0.4197(7) 0.0847(2) 1.000 0.0490(10) . . . .
C8 C Uiso 0.8170(8) 0.6258(7) 0.1170(3) 1.000 0.0590(10) . . . .
C9 C Uiso 0.8364(9) 0.4236(11) 0.0099(2) 1.000 0.0710(10) . . . .
C10 C Uiso 0.3261(7) 0.4824(10) 0.1579(3) 1.000 0.076(2) . . . .
C11 C Uiso 0.5133(5) 0.2060(7) 0.2713(2) 1.000 0.0430(10) . . . .
C12 C Uiso 0.4493(9) 0.0014(9) 0.2483(3) 1.000 0.0650(10) . . . .
C14 C Uiso 0.5761(4) 0.1848(6) 0.39580(10) 1.000 0.0370(10) . . . .
C16 C Uiso 0.7301(4) 0.1784(6) 0.45580(10) 1.000 0.0320(10) . . . .
C17 C Uiso 0.6723(4) 0.1759(7) 0.5237(2) 1.000 0.0430(10) . . . .
C18 C Uiso 0.8063(4) 0.1782(7) 0.5813(2) 1.000 0.0400(10) . . . .
C19 C Uiso 0.9985(4) 0.1812(6) 0.56960(10) 1.000 0.0320(10) . . . .
C20 C Uiso 1.0601(4) 0.1809(5) 0.50270(10) 1.000 0.0290(10) . . . .
C21 C Uiso 0.9236(4) 0.1807(6) 0.44620(10) 1.000 0.0320(10) . . . .

loop_
_geom_angle_atom_site_label_1
_geom_angle_atom_site_label_2
_geom_angle_atom_site_label_3
_geom_angle
_geom_angle_site_symmetry_1
_geom_angle_site_symmetry_2
_geom_angle_site_symmetry_3
_geom_angle_publ_flag
C11 O13 C14 116.7(2) . . . yes
O23 N22 O24 123.4(2) . . . yes
O23 N22 C19 118.4(2) . . . yes
O24 N22 C19 118.2(2) . . . yes
C2 C1 C6 110.7(4) . . . no
C2 C1 C7 110.4(3) . . . no
C6 C1 C7 87.2(4) . . . no
C1 C2 C3 115.0(3) . . . no
C1 C2 C10 122.1(4) . . . no
C3 C2 C10 122.9(4) . . . no
C2 C3 C4 114.1(3) . . . no
C2 C3 C11 111.1(3) . . . no
C4 C3 C11 113.4(3) . . . no
C3 C4 C5 112.6(3) . . . no
C4 C5 C6 108.5(4) . . . no
C4 C5 C7 112.5(4) . . . no
C6 C5 C7 87.5(3) . . . no
C1 C6 C5 86.5(4) . . . no
C1 C7 C5 85.1(3) . . . no
C1 C7 C8 116.9(4) . . . no
C1 C7 C9 112.4(4) . . . no
C5 C7 C8 121.1(4) . . . no
C5 C7 C9 112.7(4) . . . no
C8 C7 C9 107.4(4) . . . no
O13 C11 C3 104.0(3) . . . yes
O13 C11 C12 109.1(4) . . . yes
C3 C11 C12 117.8(4) . . . no
O13 C14 O15 124.8(2) . . . yes
O13 C14 C16 111.7(2) . . . yes
O15 C14 C16 123.5(2) . . . yes
C14 C16 C17 117.6(2) . . . no
C14 C16 C21 122.65(19) . . . no
C17 C16 C21 119.8(2) . . . no
C16 C17 C18 120.6(3) . . . no
C17 C18 C19 118.0(3) . . . no
N22 C19 C18 118.2(2) . . . yes
N22 C19 C20 119.1(2) . . . yes
C18 C19 C20 122.7(3) . . . no
C19 C20 C21 118.2(3) . . . no
C16 C21 C20 120.8(2) . . . no

loop_
_geom_bond_atom_site_label_1
_geom_bond_atom_site_label_2
_geom_bond_distance
_geom_bond_site_symmetry_1
_geom_bond_site_symmetry_2
_geom_bond_publ_flag
O13 C11 1.467(4) . . yes
O13 C14 1.336(3) . . yes
O15 C14 1.204(4) . . yes
O23 N22 1.219(4) . . yes
O24 N22 1.226(3) . . yes
N22 C19 1.469(3) . . yes
C1 C2 1.490(6) . . no
C1 C6 1.531(8) . . no
C1 C7 1.559(7) . . no
C2 C3 1.526(5) . . no
C2 C10 1.305(7) . . no
C3 C4 1.550(5) . . no
C3 C11 1.554(6) . . no
C4 C5 1.533(5) . . no
C5 C6 1.534(7) . . no
C5 C7 1.548(6) . . no
C7 C8 1.520(7) . . no
C7 C9 1.539(6) . . no
C11 C12 1.484(7) . . no
C14 C16 1.500(3) . . no
C16 C17 1.398(4) . . no
C16 C21 1.385(4) . . no
C17 C18 1.379(5) . . no
C18 C19 1.385(4) . . no
C19 C20 1.390(3) . . no
C20 C21 1.375(3) . . no

loop_
_geom_torsion_atom_site_label_1
_geom_torsion_atom_site_label_2
_geom_torsion_atom_site_label_3
_geom_torsion_atom_site_label_4
_geom_torsion
_geom_torsion_site_symmetry_1
_geom_torsion_site_symmetry_2
_geom_torsion_site_symmetry_3
_geom_torsion_site_symmetry_4
_geom_torsion_publ_flag
C14 O13 C11 C3 145.8(3) . . . . no
C14 O13 C11 C12 -87.8(4) . . . . no
C11 O13 C14 O15 3.6(6) . . . . no
C11 O13 C14 C16 -176.8(3) . . . . no
O23 N22 C19 C18 173.9(4) . . . . no
O23 N22 C19 C20 -6.5(5) . . . . no
O24 N22 C19 C18 -6.3(6) . . . . no
O24 N22 C19 C20 173.3(4) . . . . no
C6 C1 C2 C3 43.9(5) . . . . no
C6 C1 C2 C10 -137.4(5) . . . . no
C7 C1 C2 C3 -50.9(5) . . . . no
C7 C1 C2 C10 127.8(5) . . . . no
C2 C1 C6 C5 -83.1(4) . . . . no
C7 C1 C6 C5 27.7(3) . . . . no
C2 C1 C7 C5 83.6(4) . . . . no
C2 C1 C7 C8 -39.0(5) . . . . no
C2 C1 C7 C9 -163.9(4) . . . . no
C6 C1 C7 C5 -27.5(3) . . . . no
C6 C1 C7 C8 -150.0(4) . . . . no
C6 C1 C7 C9 85.1(4) . . . . no
C1 C2 C3 C4 2.9(5) . . . . no
C1 C2 C3 C11 -126.8(4) . . . . no
C10 C2 C3 C4 -175.9(5) . . . . no
C10 C2 C3 C11 54.5(6) . . . . no
C2 C3 C4 C5 -0.4(5) . . . . no
C11 C3 C4 C5 128.1(4) . . . . no
C2 C3 C11 O13 -172.5(3) . . . . no
C2 C3 C11 C12 66.7(5) . . . . no
C4 C3 C11 O13 57.5(4) . . . . no
C4 C3 C11 C12 -63.3(5) . . . . no
C3 C4 C5 C6 -48.7(5) . . . . no
C3 C4 C5 C7 46.4(5) . . . . no
C4 C5 C6 C1 85.0(4) . . . . no
C7 C5 C6 C1 -27.9(3) . . . . no
C4 C5 C7 C1 -81.6(4) . . . . no
C4 C5 C7 C8 36.9(6) . . . . no
C4 C5 C7 C9 166.1(4) . . . . no
C6 C5 C7 C1 27.4(3) . . . . no
C6 C5 C7 C8 145.9(4) . . . . no
C6 C5 C7 C9 -84.9(4) . . . . no
O13 C14 C16 C17 179.4(4) . . . . no
O13 C14 C16 C21 1.2(6) . . . . no
O15 C14 C16 C17 -1.0(6) . . . . no
O15 C14 C16 C21 -179.2(4) . . . . no
C14 C16 C17 C18 -177.4(4) . . . . no
C21 C16 C17 C18 0.8(7) . . . . no
C14 C16 C21 C20 178.0(4) . . . . no
C17 C16 C21 C20 -0.1(6) . . . . no
C16 C17 C18 C19 -0.6(7) . . . . no
C17 C18 C19 N22 179.2(4) . . . . no
C17 C18 C19 C20 -0.4(6) . . . . no
N22 C19 C20 C21 -178.6(3) . . . . no
C18 C19 C20 C21 1.0(6) . . . . no
C19 C20 C21 C16 -0.8(6) . . . . no
